data_7051188
loop_
_publ_author_name
'Thomas Devic'
'Josep N. Bertran'
'Beno\^it Domercq'
'Enric Canadell'
'Narcis Avarvari'
'Pascale Auban-Senzier'
'Marc Fourmigu\'e'

_publ_section_title
;
 Cation radical salts of cyano(ethylenedithio)tetrathiafulvalene with
 halogenated anions: annihilation of the CN&#x00B7;&#x00B7;&#x00B7;Hal
 interaction and stabilisation of conducting, antiferromagnetic square
 or chain-type salts
;
_journal_issue 11
_journal_name_full 'New J. Chem.'
_journal_page_first 1418
_journal_page_last 1424
_journal_paper_doi 10.1039/b104640n
_journal_volume 25
_journal_year 2001
_chemical_formula_moiety 'C9H5NS6, AuBr4'
_chemical_formula_sum 'C9 H5 Au Br4 N S6'
_chemical_formula_weight 836.11
_chemical_name_common 'EDT-TTF-CN, AuBr4'
_chemical_name_systematic
; 
3-cyano -3',4'-ethylenedithiotetrathiafulvalene, tetrabromoaurate (III)   
;
_space_group_IT_number 2
_symmetry_cell_setting triclinic
_symmetry_space_group_name_Hall '-P 1'
_symmetry_space_group_name_H-M 'P -1'
_atom_sites_solution_hydrogens geom
_atom_sites_solution_primary direct
_atom_sites_solution_secondary difmap
_audit_creation_method SHELXL-97
_cell_angle_alpha 93.98(3)
_cell_angle_beta 93.63(3)
_cell_angle_gamma 114.98(3)
_cell_formula_units_Z 2
_cell_length_a 7.7596(16)
_cell_length_b 8.3250(17)
_cell_length_c 16.245(3)
_cell_measurement_reflns_used 5982
_cell_measurement_temperature 293(2)
_cell_measurement_theta_max 25.75
_cell_measurement_theta_min 2.55
_cell_volume 944.0(4)
_computing_cell_refinement 'CELL, Stoe-IPDS'
_computing_data_collection 'EXPOSE, Stoe-IPDS'
_computing_data_reduction 'INTEGRATE, Stoe-IPDS'
_computing_structure_refinement 'SHELXL-97 (Sheldrick, 1997)'
_computing_structure_solution 'SHELXS-97 (Sheldrick, 1990)'
_diffrn_ambient_temperature 293(2)
_diffrn_detector_area_resol_mean 6.66
_diffrn_measured_fraction_theta_full 0.931
_diffrn_measured_fraction_theta_max 0.931
_diffrn_measurement_device_type area_detector
_diffrn_measurement_method 'rotation, phi incr. 1.4'
_diffrn_radiation_monochromator graphite
_diffrn_radiation_source 'fine-focus sealed tube'
_diffrn_radiation_type MoK\a
_diffrn_radiation_wavelength 0.71073
_diffrn_reflns_av_R_equivalents 0.0993
_diffrn_reflns_av_sigmaI/netI 0.0852
_diffrn_reflns_limit_h_max 9
_diffrn_reflns_limit_h_min -9
_diffrn_reflns_limit_k_max 10
_diffrn_reflns_limit_k_min -10
_diffrn_reflns_limit_l_max 19
_diffrn_reflns_limit_l_min 0
_diffrn_reflns_number 9269
_diffrn_reflns_theta_full 25.83
_diffrn_reflns_theta_max 25.83
_diffrn_reflns_theta_min 2.53
_exptl_absorpt_coefficient_mu 16.911
_exptl_absorpt_correction_T_max 0.2197
_exptl_absorpt_correction_T_min 0.0943
_exptl_absorpt_correction_type numerical
_exptl_absorpt_process_details 'FACEIT, Stoe-IPDS'
_exptl_crystal_colour black
_exptl_crystal_density_diffrn 2.942
_exptl_crystal_density_method 'not measured'
_exptl_crystal_description prism
_exptl_crystal_F_000 762
_exptl_crystal_size_max 0.3
_exptl_crystal_size_mid 0.3
_exptl_crystal_size_min 0.12
_refine_diff_density_max 2.534
_refine_diff_density_min -3.349
_refine_diff_density_rms 0.322
_refine_ls_extinction_method none
_refine_ls_goodness_of_fit_ref 0.931
_refine_ls_hydrogen_treatment constr
_refine_ls_matrix_type full
_refine_ls_number_parameters 193
_refine_ls_number_reflns 3409
_refine_ls_number_restraints 0
_refine_ls_restrained_S_all 0.931
_refine_ls_R_factor_all 0.0648
_refine_ls_R_factor_gt 0.0445
_refine_ls_shift/su_max 0.000
_refine_ls_shift/su_mean 0.000
_refine_ls_structure_factor_coef Fsqd
_refine_ls_weighting_details 'calc w=1/[\s^2^(Fo^2^)+(0.0554P)^2^+0.0000P] where P=(Fo^2^+2Fc^2^)/3'
_refine_ls_weighting_scheme calc
_refine_ls_wR_factor_gt 0.1089
_refine_ls_wR_factor_ref 0.1139
_reflns_number_gt 2363
_reflns_number_total 3409
_reflns_threshold_expression >2sigma(I)
_cod_data_source_file b104640n.txt
_cod_data_source_block tde297absm
_cod_original_cell_volume 944.0(3)
_cod_original_sg_symbol_H-M P-1
_cod_database_code 7051188

loop_
_symmetry_equiv_pos_as_xyz
'x, y, z'
'-x, -y, -z'

loop_
_atom_site_label
_atom_site_type_symbol
_atom_site_fract_x
_atom_site_fract_y
_atom_site_fract_z
_atom_site_U_iso_or_equiv
_atom_site_adp_type
_atom_site_occupancy
_atom_site_symmetry_multiplicity
_atom_site_calc_flag
_atom_site_refinement_flags
_atom_site_disorder_assembly
_atom_site_disorder_group
Au1 Au 0.5000 0.0000 0.5000 0.03117(18) Uani 1 2 d S . .
Br1 Br 0.5065(2) 0.28600(17) 0.47430(9) 0.0518(4) Uani 1 1 d . . .
Br2 Br 0.81297(17) 0.09041(17) 0.45325(9) 0.0506(4) Uani 1 1 d . . .
Au2 Au 0.5000 0.5000 0.0000 0.03242(19) Uani 1 2 d S . .
Br3 Br 0.2748(2) 0.4100(2) 0.10230(10) 0.0651(4) Uani 1 1 d . . .
Br4 Br 0.5814(3) 0.2564(2) 0.02325(11) 0.0718(5) Uani 1 1 d . . .
S1 S -0.0013(4) 0.5695(4) 0.3817(2) 0.0457(8) Uani 1 1 d . . .
S2 S -0.3152(4) 0.4296(4) 0.2490(2) 0.0447(8) Uani 1 1 d . . .
S3 S 0.1372(4) 0.2701(4) 0.3116(2) 0.0390(7) Uani 1 1 d . . .
S4 S -0.1881(4) 0.1311(4) 0.1868(2) 0.0466(8) Uani 1 1 d . . .
S5 S 0.2638(5) -0.0124(5) 0.2668(2) 0.0481(8) Uani 1 1 d . . .
S6 S -0.1216(5) -0.1678(5) 0.1184(3) 0.0767(15) Uani 1 1 d . . .
C1 C -0.1521(17) 0.6708(16) 0.3771(9) 0.044(3) Uani 1 1 d . . .
H1 H -0.1350 0.7657 0.4155 0.053 Uiso 1 1 calc R . .
C2 C -0.2957(16) 0.6089(15) 0.3162(8) 0.039(3) Uani 1 1 d . . .
C3 C -0.1188(16) 0.4170(15) 0.2965(7) 0.036(3) Uani 1 1 d . . .
C4 C -0.0604(16) 0.2879(15) 0.2688(8) 0.038(3) Uani 1 1 d . . .
C5 C 0.1011(15) 0.0758(15) 0.2509(8) 0.038(3) Uani 1 1 d . . .
C6 C -0.0526(17) 0.0142(16) 0.1919(8) 0.043(3) Uani 1 1 d . . .
C7 C 0.255(2) -0.110(3) 0.1632(9) 0.068(5) Uani 1 1 d . . .
C8 C 0.068(3) -0.241(3) 0.1286(15) 0.058(8) Uiso 0.74(5) 1 d P . .
C80 C 0.097(7) -0.148(8) 0.096(4) 0.05(2) Uiso 0.26(5) 1 d P . .
C9 C -0.4292(18) 0.6793(17) 0.3040(8) 0.048(3) Uani 1 1 d . . .
N1 N -0.5399(19) 0.7370(19) 0.2915(9) 0.074(4) Uani 1 1 d . . .

loop_
_atom_site_aniso_label
_atom_site_aniso_U_11
_atom_site_aniso_U_22
_atom_site_aniso_U_33
_atom_site_aniso_U_23
_atom_site_aniso_U_13
_atom_site_aniso_U_12
Au1 0.0354(3) 0.0291(3) 0.0307(4) 0.0000(3) 0.0008(3) 0.0163(3)
Br1 0.0672(8) 0.0391(7) 0.0596(9) 0.0122(6) 0.0120(7) 0.0311(6)
Br2 0.0416(6) 0.0442(7) 0.0654(9) -0.0016(7) 0.0136(6) 0.0177(5)
Au2 0.0377(3) 0.0341(3) 0.0252(3) 0.0006(3) 0.0029(3) 0.0156(3)
Br3 0.0777(10) 0.0625(9) 0.0614(10) 0.0161(8) 0.0397(8) 0.0304(8)
Br4 0.1134(13) 0.0786(11) 0.0627(10) 0.0291(9) 0.0329(9) 0.0723(10)
S1 0.0435(16) 0.0414(17) 0.055(2) -0.0080(16) -0.0053(15) 0.0245(14)
S2 0.0493(17) 0.0445(18) 0.0477(19) -0.0044(15) -0.0032(15) 0.0298(15)
S3 0.0405(15) 0.0403(16) 0.0402(17) -0.0040(14) -0.0005(13) 0.0230(13)
S4 0.0453(16) 0.0457(18) 0.054(2) -0.0085(16) -0.0075(15) 0.0286(14)
S5 0.0557(19) 0.0521(19) 0.050(2) -0.0016(16) -0.0001(16) 0.0380(16)
S6 0.055(2) 0.062(2) 0.106(3) -0.046(2) -0.027(2) 0.0319(19)
C1 0.049(7) 0.028(6) 0.059(9) 0.001(6) 0.006(7) 0.020(5)
C2 0.042(6) 0.026(6) 0.053(8) 0.008(6) 0.011(6) 0.017(5)
C3 0.043(6) 0.036(6) 0.031(6) 0.004(5) 0.005(5) 0.019(5)
C4 0.040(6) 0.034(6) 0.040(7) 0.005(5) 0.006(5) 0.018(5)
C5 0.039(6) 0.029(6) 0.053(8) 0.009(6) 0.015(6) 0.019(5)
C6 0.047(7) 0.030(6) 0.046(8) -0.006(6) 0.006(6) 0.011(5)
C7 0.073(10) 0.109(13) 0.038(8) -0.012(9) 0.005(8) 0.056(10)
C9 0.052(7) 0.047(7) 0.051(8) -0.007(6) 0.000(6) 0.031(6)
N1 0.080(8) 0.087(10) 0.076(9) -0.005(8) -0.006(7) 0.061(8)

loop_
_atom_type_symbol
_atom_type_description
_atom_type_scat_dispersion_real
_atom_type_scat_dispersion_imag
_atom_type_scat_source
C C 0.0033 0.0016 'International Tables Vol C Tables 4.2.6.8 and 6.1.1.4'
H H 0.0000 0.0000 'International Tables Vol C Tables 4.2.6.8 and 6.1.1.4'
N N 0.0061 0.0033 'International Tables Vol C Tables 4.2.6.8 and 6.1.1.4'
S S 0.1246 0.1234 'International Tables Vol C Tables 4.2.6.8 and 6.1.1.4'
Br Br -0.2901 2.4595 'International Tables Vol C Tables 4.2.6.8 and 6.1.1.4'
Au Au -2.0133 8.8022 'International Tables Vol C Tables 4.2.6.8 and 6.1.1.4'

loop_
_geom_angle_atom_site_label_1
_geom_angle_atom_site_label_2
_geom_angle_atom_site_label_3
_geom_angle
_geom_angle_site_symmetry_1
_geom_angle_site_symmetry_3
_geom_angle_publ_flag
Br2 Au1 Br2 180.0 2_656 . ?
Br2 Au1 Br1 89.87(6) 2_656 . ?
Br2 Au1 Br1 90.13(6) . . ?
Br2 Au1 Br1 90.13(6) 2_656 2_656 ?
Br2 Au1 Br1 89.87(6) . 2_656 ?
Br1 Au1 Br1 180.0 . 2_656 ?
Br3 Au2 Br3 180.0 . 2_665 ?
Br3 Au2 Br4 89.75(6) . 2_665 ?
Br3 Au2 Br4 90.25(6) 2_665 2_665 ?
Br3 Au2 Br4 90.25(6) . . ?
Br3 Au2 Br4 89.75(6) 2_665 . ?
Br4 Au2 Br4 180.0 2_665 . ?
C1 S1 C3 94.6(6) . . ?
C3 S2 C2 94.3(5) . . ?
C4 S3 C5 96.4(5) . . ?
C6 S4 C4 95.9(5) . . ?
C5 S5 C7 100.1(7) . . ?
C80 S6 C6 99.7(18) . . ?
C80 S6 C8 30(2) . . ?
C6 S6 C8 105.2(8) . . ?
C2 C1 S1 117.7(9) . . ?
C1 C2 C9 124.3(11) . . ?
C1 C2 S2 117.0(9) . . ?
C9 C2 S2 118.7(9) . . ?
C4 C3 S2 121.5(8) . . ?
C4 C3 S1 122.1(8) . . ?
S2 C3 S1 116.4(7) . . ?
C3 C4 S3 124.2(9) . . ?
C3 C4 S4 120.8(8) . . ?
S3 C4 S4 115.1(7) . . ?
C6 C5 S5 127.0(9) . . ?
C6 C5 S3 114.8(9) . . ?
S5 C5 S3 118.2(7) . . ?
C5 C6 S4 117.7(9) . . ?
C5 C6 S6 126.7(10) . . ?
S4 C6 S6 115.6(7) . . ?
C8 C7 C80 36(2) . . ?
C8 C7 S5 114.7(14) . . ?
C80 C7 S5 124(2) . . ?
C80 C8 C7 75(4) . . ?
C80 C8 S6 68(4) . . ?
C7 C8 S6 117.3(16) . . ?
C8 C80 C7 68(4) . . ?
C8 C80 S6 82(4) . . ?
C7 C80 S6 121(4) . . ?
N1 C9 C2 178.2(15) . . ?

loop_
_geom_bond_atom_site_label_1
_geom_bond_atom_site_label_2
_geom_bond_distance
_geom_bond_site_symmetry_2
_geom_bond_publ_flag
Au1 Br2 2.4103(15) 2_656 ?
Au1 Br2 2.4103(15) . ?
Au1 Br1 2.4259(14) . ?
Au1 Br1 2.4259(14) 2_656 ?
Au2 Br3 2.4106(17) . ?
Au2 Br3 2.4106(17) 2_665 ?
Au2 Br4 2.4107(15) 2_665 ?
Au2 Br4 2.4107(15) . ?
S1 C1 1.708(12) . ?
S1 C3 1.726(11) . ?
S2 C3 1.711(11) . ?
S2 C2 1.734(12) . ?
S3 C4 1.711(11) . ?
S3 C5 1.741(12) . ?
S4 C6 1.711(13) . ?
S4 C4 1.720(12) . ?
S5 C5 1.722(11) . ?
S5 C7 1.801(14) . ?
S6 C80 1.70(5) . ?
S6 C6 1.729(12) . ?
S6 C8 1.82(2) . ?
C1 C2 1.338(16) . ?
C2 C9 1.400(16) . ?
C3 C4 1.390(15) . ?
C5 C6 1.369(16) . ?
C7 C8 1.44(2) . ?
C7 C80 1.50(5) . ?
C8 C80 0.92(6) . ?
C9 N1 1.161(16) . ?
